data_7206003
loop_
_publ_author_name
'Wang, Xiao-Feng'
'Zhang, Yue-Biao'
'Zhang, Wei-Xiong'
'Xue, Wei'
'Zhou, Hao-Long'
'Chen, Xiao-Ming'

_publ_section_title
;
 Buffering additive effect in the formation of metal--carboxylate
 frameworks with slightly different linear M3(RCOO)6 clusters
;
_journal_issue 12
_journal_name_full CrystEngComm
_journal_page_first 4196
_journal_paper_doi 10.1039/c1ce05190c
_journal_volume 13
_journal_year 2011
_chemical_formula_sum 'C46 H46 N4 Ni3 O14'
_chemical_formula_weight 1054.94
_chemical_name_systematic
;
?
;
_space_group_IT_number 14
_symmetry_cell_setting monoclinic
_symmetry_space_group_name_Hall '-P 2ybc'
_symmetry_space_group_name_H-M 'P 1 21/c 1'
_atom_sites_solution_hydrogens geom
_atom_sites_solution_primary direct
_atom_sites_solution_secondary difmap
_audit_creation_method SHELXL-97
_cell_angle_alpha 90.00
_cell_angle_beta 121.14(3)
_cell_angle_gamma 90.00
_cell_formula_units_Z 2
_cell_length_a 11.378(5)
_cell_length_b 19.106(9)
_cell_length_c 12.234(4)
_cell_measurement_temperature 293(2)
_cell_volume 2276.3(18)
_computing_cell_refinement 'SAINT-PLUS, Ver. 6.0, 1997'
_computing_data_collection 'SMART, 1998.'
_computing_data_reduction 'SAINT-PLUS, Ver. 6.0, 1997'
_computing_molecular_graphics 'XP, Ver. 6.10, Bruker AXS Inc., 2000.'
_computing_publication_material 'SHELXTL-Bruker AXS Inc., 1998.'
_computing_structure_refinement 'SHELXL-97 (Sheldrick, 1997)'
_computing_structure_solution 'SHELXS-97 (Sheldrick, 1990)'
_diffrn_ambient_temperature 293(2)
_diffrn_measured_fraction_theta_full 0.985
_diffrn_measured_fraction_theta_max 0.985
_diffrn_measurement_device_type 'Bruker Apex CCD'
_diffrn_measurement_method '\w scan'
_diffrn_radiation_monochromator graphite
_diffrn_radiation_source 'fine-focus sealed tube'
_diffrn_radiation_type MoK\a
_diffrn_radiation_wavelength 0.71073
_diffrn_reflns_av_R_equivalents 0.1016
_diffrn_reflns_av_sigmaI/netI 0.1641
_diffrn_reflns_limit_h_max 13
_diffrn_reflns_limit_h_min -13
_diffrn_reflns_limit_k_max 21
_diffrn_reflns_limit_k_min -22
_diffrn_reflns_limit_l_max 14
_diffrn_reflns_limit_l_min -14
_diffrn_reflns_number 10337
_diffrn_reflns_theta_full 25.00
_diffrn_reflns_theta_max 25.00
_diffrn_reflns_theta_min 2.13
_exptl_absorpt_coefficient_mu 1.300
_exptl_absorpt_correction_T_max 0.8986
_exptl_absorpt_correction_T_min 0.7647
_exptl_absorpt_correction_type multi-scan
_exptl_absorpt_process_details 'SADABS (Bruker, 2002)'
_exptl_crystal_colour green
_exptl_crystal_density_diffrn 1.539
_exptl_crystal_density_method 'not measured'
_exptl_crystal_description block
_exptl_crystal_F_000 1092
_exptl_crystal_size_max 0.22
_exptl_crystal_size_mid 0.11
_exptl_crystal_size_min 0.08
_refine_diff_density_max 0.755
_refine_diff_density_min -1.151
_refine_diff_density_rms 0.138
_refine_ls_extinction_method none
_refine_ls_goodness_of_fit_ref 1.063
_refine_ls_hydrogen_treatment constr
_refine_ls_matrix_type full
_refine_ls_number_parameters 308
_refine_ls_number_reflns 3960
_refine_ls_number_restraints 0
_refine_ls_restrained_S_all 1.063
_refine_ls_R_factor_all 0.0957
_refine_ls_R_factor_gt 0.0757
_refine_ls_shift/su_max 0.000
_refine_ls_shift/su_mean 0.000
_refine_ls_structure_factor_coef Fsqd
_refine_ls_weighting_details 'calc w=1/[\s^2^(Fo^2^)+(0.0000P)^2^+3.1918P] where P=(Fo^2^+2Fc^2^)/3'
_refine_ls_weighting_scheme calc
_refine_ls_wR_factor_gt 0.1900
_refine_ls_wR_factor_ref 0.2063
_reflns_number_gt 3069
_reflns_number_total 3960
_reflns_threshold_expression >2sigma(I)
_cod_data_source_file c1ce05190c.txt
_cod_data_source_block nim
_cod_depositor_comments
;
The following automatic conversions were performed:
'_symmetry_cell_setting' value 'Monoclinic' changed to 'monoclinic'
according to '/home/saulius/struct/CIF-dictionaries/cif_core.dic'
dictionary named 'cif_core.dic' version 2.4.1 from
2010-06-29.

'_exptl_absorpt_correction_type' value 'Multi-scan' changed
to 'multi-scan' according to
'/home/saulius/struct/CIF-dictionaries/cif_core.dic' dictionary named
'cif_core.dic' version 2.4.1 from 2010-06-29.

Automatic conversion script
Id: cif_fix_enum 1555 2011-01-17 13:19:09Z saulius 
;
_cod_original_cell_volume 2276.3(16)
_cod_original_sg_symbol_H-M P2(1)/c
_cod_database_code 7206003

loop_
_symmetry_equiv_pos_as_xyz
'x, y, z'
'-x, y+1/2, -z+1/2'
'-x, -y, -z'
'x, -y-1/2, z-1/2'

loop_
_atom_site_label
_atom_site_type_symbol
_atom_site_fract_x
_atom_site_fract_y
_atom_site_fract_z
_atom_site_U_iso_or_equiv
_atom_site_adp_type
_atom_site_occupancy
_atom_site_symmetry_multiplicity
_atom_site_calc_flag
_atom_site_refinement_flags
_atom_site_disorder_assembly
_atom_site_disorder_group
Ni1 Ni -0.5000 0.0000 -0.5000 0.0099(3) Uani 1 2 d S . .
Ni2 Ni -0.34470(7) -0.00515(3) -0.17067(7) 0.0117(3) Uani 1 1 d . . .
O1 O -0.5241(4) -0.0598(2) -0.1962(4) 0.0168(9) Uani 1 1 d . . .
O2 O -0.5299(4) 0.00737(17) -0.3438(4) 0.0124(9) Uani 1 1 d . . .
O3 O -0.6218(4) 0.0856(2) -0.5705(4) 0.0206(10) Uani 1 1 d . . .
O4 O -0.7259(4) 0.09087(19) -0.7847(4) 0.0154(9) Uani 1 1 d . . .
O5 O -0.6588(4) -0.0677(2) -0.5861(4) 0.0218(10) Uani 1 1 d . . .
O6 O -0.7772(4) -0.05949(19) -0.8008(4) 0.0169(9) Uani 1 1 d . . .
O7 O -0.4043(4) 0.08078(19) -0.1051(4) 0.0205(10) Uani 1 1 d . . .
N1 N -0.4662(5) 0.1958(2) -0.1317(5) 0.0274(13) Uani 1 1 d . . .
N2 N -0.1997(5) -0.0275(2) 0.0177(4) 0.0154(11) Uani 1 1 d . . .
H2A H -0.1490 -0.0650 0.0152 0.018 Uiso 1 1 d R . .
C1 C -0.5932(5) -0.0287(3) -0.3014(5) 0.0105(12) Uani 1 1 d . . .
C2 C -0.7474(5) -0.0290(3) -0.3709(6) 0.0138(12) Uani 1 1 d . . .
C3 C -0.8211(6) 0.0208(3) -0.4605(6) 0.0132(12) Uani 1 1 d . . .
H3A H -0.7769 0.0526 -0.4848 0.016 Uiso 1 1 calc R . .
C4 C -0.9662(5) 0.0239(3) -0.5167(5) 0.0113(11) Uani 1 1 d . . .
C5 C -0.8136(6) -0.0779(3) -0.3336(6) 0.0156(12) Uani 1 1 d . . .
H5A H -0.7622 -0.1109 -0.2708 0.019 Uiso 1 1 calc R . .
C6 C -1.0467(6) 0.0764(3) -0.6098(5) 0.0149(12) Uani 1 1 d . . .
H6A H -1.0031 0.1099 -0.6319 0.018 Uiso 1 1 calc R . .
C7 C -0.7057(5) 0.1099(3) -0.6768(5) 0.0116(12) Uani 1 1 d . . .
C8 C -0.7945(5) 0.1694(3) -0.6786(5) 0.0104(12) Uani 1 1 d . . .
C9 C -0.7679(6) 0.2000(3) -0.5638(6) 0.0152(13) Uani 1 1 d . . .
H9A H -0.6943 0.1841 -0.4868 0.018 Uiso 1 1 calc R . .
C10 C -0.8484(6) 0.2527(3) -0.5638(6) 0.0200(14) Uani 1 1 d . . .
H10A H -0.8300 0.2719 -0.4866 0.024 Uiso 1 1 calc R . .
C11 C -1.0477(6) 0.3336(3) -0.6847(6) 0.0135(12) Uani 1 1 d . . .
H11A H -1.0343 0.3523 -0.6089 0.016 Uiso 1 1 calc R . .
C12 C -1.1520(6) 0.3590(3) -0.7997(6) 0.0154(13) Uani 1 1 d . . .
C13 C -1.1745(6) 0.3292(3) -0.9130(6) 0.0214(14) Uani 1 1 d . . .
H13A H -1.2450 0.3465 -0.9906 0.026 Uiso 1 1 calc R . .
C14 C -1.0952(6) 0.2751(3) -0.9131(6) 0.0221(14) Uani 1 1 d . . .
H14A H -1.1130 0.2559 -0.9900 0.026 Uiso 1 1 calc R . .
C15 C -0.9862(6) 0.2484(3) -0.7959(6) 0.0160(13) Uani 1 1 d . . .
C16 C -0.9602(5) 0.2789(3) -0.6802(6) 0.0142(12) Uani 1 1 d . . .
C17 C -0.9012(6) 0.1933(3) -0.7911(6) 0.0155(13) Uani 1 1 d . . .
H17A H -0.9187 0.1728 -0.8670 0.019 Uiso 1 1 calc R . .
C18 C -0.7519(6) -0.0841(3) -0.6949(6) 0.0154(13) Uani 1 1 d . . .
C19 C -0.4399(6) 0.1354(3) -0.1705(6) 0.0218(14) Uani 1 1 d . . .
H19A H -0.4487 0.1340 -0.2504 0.026 Uiso 1 1 calc R . .
C20 C -0.4597(8) 0.2001(3) -0.0100(7) 0.0348(17) Uani 1 1 d . . .
H20A H -0.4348 0.1553 0.0313 0.052 Uiso 1 1 calc R . .
H20B H -0.5479 0.2137 -0.0244 0.052 Uiso 1 1 calc R . .
H20C H -0.3923 0.2343 0.0433 0.052 Uiso 1 1 calc R . .
C21 C -0.5088(8) 0.2580(3) -0.2116(7) 0.041(2) Uani 1 1 d . . .
H21A H -0.5007 0.2497 -0.2848 0.062 Uiso 1 1 calc R . .
H21B H -0.4514 0.2967 -0.1636 0.062 Uiso 1 1 calc R . .
H21C H -0.6026 0.2686 -0.2391 0.062 Uiso 1 1 calc R . .
C22 C -0.2630(7) -0.0526(4) 0.0899(7) 0.0318(16) Uani 1 1 d . . .
H22A H -0.1922 -0.0651 0.1750 0.048 Uiso 1 1 calc R . .
H22B H -0.3189 -0.0929 0.0480 0.048 Uiso 1 1 calc R . .
H22C H -0.3189 -0.0162 0.0937 0.048 Uiso 1 1 calc R . .
C23 C -0.0993(6) 0.0288(3) 0.0883(7) 0.0269(15) Uani 1 1 d . . .
H23A H -0.0332 0.0127 0.1726 0.040 Uiso 1 1 calc R . .
H23B H -0.1463 0.0690 0.0942 0.040 Uiso 1 1 calc R . .
H23C H -0.0531 0.0413 0.0439 0.040 Uiso 1 1 calc R . .

loop_
_atom_site_aniso_label
_atom_site_aniso_U_11
_atom_site_aniso_U_22
_atom_site_aniso_U_33
_atom_site_aniso_U_23
_atom_site_aniso_U_13
_atom_site_aniso_U_12
Ni1 0.0066(5) 0.0090(5) 0.0148(7) -0.0007(4) 0.0059(5) -0.0005(3)
Ni2 0.0091(4) 0.0125(4) 0.0151(5) -0.0009(3) 0.0075(4) 0.0002(3)
O1 0.0081(19) 0.027(2) 0.015(2) 0.0035(18) 0.0055(18) -0.0014(16)
O2 0.009(2) 0.0179(19) 0.012(2) -0.0047(16) 0.0066(18) -0.0037(15)
O3 0.023(2) 0.021(2) 0.017(3) 0.0000(18) 0.010(2) 0.0113(18)
O4 0.014(2) 0.0188(19) 0.012(2) -0.0001(17) 0.0056(18) 0.0040(16)
O5 0.020(2) 0.024(2) 0.022(3) -0.0075(19) 0.011(2) -0.0156(18)
O6 0.012(2) 0.0184(19) 0.019(2) 0.0039(17) 0.0067(18) -0.0042(16)
O7 0.025(2) 0.019(2) 0.018(2) 0.0006(18) 0.011(2) 0.0051(17)
N1 0.029(3) 0.022(3) 0.033(3) -0.002(2) 0.018(3) 0.009(2)
N2 0.015(2) 0.020(2) 0.008(3) -0.002(2) 0.003(2) 0.005(2)
C1 0.008(3) 0.014(3) 0.009(3) -0.003(2) 0.005(2) -0.001(2)
C2 0.009(3) 0.021(3) 0.017(3) -0.004(2) 0.010(3) -0.001(2)
C3 0.013(3) 0.015(3) 0.021(3) -0.005(2) 0.015(3) -0.001(2)
C4 0.005(3) 0.020(3) 0.009(3) -0.008(2) 0.004(2) -0.004(2)
C5 0.014(3) 0.019(3) 0.014(3) -0.003(2) 0.007(3) -0.003(2)
C6 0.013(3) 0.022(3) 0.010(3) 0.004(2) 0.007(3) -0.003(2)
C7 0.008(3) 0.017(3) 0.008(3) -0.001(2) 0.004(2) -0.009(2)
C8 0.005(3) 0.013(2) 0.011(3) 0.001(2) 0.003(2) -0.004(2)
C9 0.010(3) 0.015(3) 0.017(3) 0.001(2) 0.005(3) 0.007(2)
C10 0.018(3) 0.022(3) 0.018(4) -0.001(3) 0.008(3) 0.005(2)
C11 0.018(3) 0.012(3) 0.015(3) 0.000(2) 0.012(3) 0.003(2)
C12 0.012(3) 0.009(2) 0.027(4) 0.000(2) 0.012(3) 0.000(2)
C13 0.023(3) 0.023(3) 0.016(4) 0.005(3) 0.009(3) 0.007(3)
C14 0.029(3) 0.027(3) 0.016(4) 0.000(3) 0.016(3) 0.010(3)
C15 0.017(3) 0.016(3) 0.016(3) 0.001(2) 0.009(3) -0.001(2)
C16 0.010(3) 0.013(3) 0.018(3) 0.002(2) 0.007(3) -0.001(2)
C17 0.018(3) 0.014(3) 0.016(3) -0.001(2) 0.010(3) 0.002(2)
C18 0.010(3) 0.017(3) 0.023(4) -0.004(3) 0.011(3) 0.000(2)
C19 0.015(3) 0.027(3) 0.021(4) -0.006(3) 0.006(3) 0.005(3)
C20 0.048(4) 0.027(3) 0.041(5) -0.005(3) 0.032(4) 0.003(3)
C21 0.044(5) 0.026(3) 0.038(5) -0.004(3) 0.010(4) 0.011(3)
C22 0.032(4) 0.040(4) 0.024(4) 0.013(3) 0.015(3) 0.001(3)
C23 0.019(3) 0.030(3) 0.028(4) -0.003(3) 0.010(3) -0.005(3)

loop_
_atom_type_symbol
_atom_type_description
_atom_type_scat_dispersion_real
_atom_type_scat_dispersion_imag
_atom_type_scat_source
C C 0.0033 0.0016 'International Tables Vol C Tables 4.2.6.8 and 6.1.1.4'
H H 0.0000 0.0000 'International Tables Vol C Tables 4.2.6.8 and 6.1.1.4'
N N 0.0061 0.0033 'International Tables Vol C Tables 4.2.6.8 and 6.1.1.4'
Ni Ni 0.3393 1.1124 'International Tables Vol C Tables 4.2.6.8 and 6.1.1.4'
O O 0.0106 0.0060 'International Tables Vol C Tables 4.2.6.8 and 6.1.1.4'

loop_
_geom_angle_atom_site_label_1
_geom_angle_atom_site_label_2
_geom_angle_atom_site_label_3
_geom_angle
_geom_angle_site_symmetry_1
_geom_angle_site_symmetry_3
_geom_angle_publ_flag
O5 Ni1 O5 180.0(3) 3_454 . ?
O5 Ni1 O3 86.31(17) 3_454 . ?
O5 Ni1 O3 93.69(17) . . ?
O5 Ni1 O3 93.69(17) 3_454 3_454 ?
O5 Ni1 O3 86.31(17) . 3_454 ?
O3 Ni1 O3 180.0 . 3_454 ?
O5 Ni1 O2 90.27(16) 3_454 . ?
O5 Ni1 O2 89.73(16) . . ?
O3 Ni1 O2 86.36(16) . . ?
O3 Ni1 O2 93.64(16) 3_454 . ?
O5 Ni1 O2 89.73(16) 3_454 3_454 ?
O5 Ni1 O2 90.27(16) . 3_454 ?
O3 Ni1 O2 93.64(16) . 3_454 ?
O3 Ni1 O2 86.36(16) 3_454 3_454 ?
O2 Ni1 O2 180.00(4) . 3_454 ?
O5 Ni1 Ni2 68.34(12) 3_454 . ?
O5 Ni1 Ni2 111.66(12) . . ?
O3 Ni1 Ni2 110.07(12) . . ?
O3 Ni1 Ni2 69.93(12) 3_454 . ?
O2 Ni1 Ni2 34.26(11) . . ?
O2 Ni1 Ni2 145.74(11) 3_454 . ?
O5 Ni1 Ni2 111.66(12) 3_454 3_454 ?
O5 Ni1 Ni2 68.34(12) . 3_454 ?
O3 Ni1 Ni2 69.93(12) . 3_454 ?
O3 Ni1 Ni2 110.07(12) 3_454 3_454 ?
O2 Ni1 Ni2 145.74(11) . 3_454 ?
O2 Ni1 Ni2 34.26(11) 3_454 3_454 ?
Ni2 Ni1 Ni2 180.0 . 3_454 ?
O6 Ni2 O4 92.55(16) 3_454 3_454 ?
O6 Ni2 N2 95.48(18) 3_454 . ?
O4 Ni2 N2 86.24(17) 3_454 . ?
O6 Ni2 O7 88.51(16) 3_454 . ?
O4 Ni2 O7 174.19(16) 3_454 . ?
N2 Ni2 O7 87.97(17) . . ?
O6 Ni2 O2 100.24(16) 3_454 . ?
O4 Ni2 O2 98.76(15) 3_454 . ?
N2 Ni2 O2 163.24(18) . . ?
O7 Ni2 O2 86.66(15) . . ?
O6 Ni2 O1 161.92(16) 3_454 . ?
O4 Ni2 O1 92.67(15) 3_454 . ?
N2 Ni2 O1 102.12(17) . . ?
O7 Ni2 O1 88.04(16) . . ?
O2 Ni2 O1 61.84(15) . . ?
O6 Ni2 C1 131.27(17) 3_454 . ?
O4 Ni2 C1 99.18(16) 3_454 . ?
N2 Ni2 C1 132.17(19) . . ?
O7 Ni2 C1 84.35(17) . . ?
O2 Ni2 C1 31.37(17) . . ?
O1 Ni2 C1 30.66(16) . . ?
O6 Ni2 Ni1 76.36(12) 3_454 . ?
O4 Ni2 Ni1 75.14(11) 3_454 . ?
N2 Ni2 Ni1 159.13(13) . . ?
O7 Ni2 Ni1 110.65(11) . . ?
O2 Ni2 Ni1 34.68(11) . . ?
O1 Ni2 Ni1 88.29(11) . . ?
C1 Ni2 Ni1 61.74(14) . . ?
C1 O1 Ni2 87.9(3) . . ?
C1 O2 Ni2 90.7(3) . . ?
C1 O2 Ni1 135.7(3) . . ?
Ni2 O2 Ni1 111.06(17) . . ?
C7 O3 Ni1 137.3(4) . . ?
C7 O4 Ni2 129.0(3) . 3_454 ?
C18 O5 Ni1 139.5(4) . . ?
C18 O6 Ni2 126.4(4) . 3_454 ?
C19 O7 Ni2 118.3(4) . . ?
C19 N1 C21 121.7(6) . . ?
C19 N1 C20 120.6(6) . . ?
C21 N1 C20 117.7(5) . . ?
C23 N2 C22 110.8(5) . . ?
C23 N2 Ni2 115.5(4) . . ?
C22 N2 Ni2 112.2(4) . . ?
C23 N2 H2A 105.9 . . ?
C22 N2 H2A 105.8 . . ?
Ni2 N2 H2A 105.8 . . ?
O1 C1 O2 118.9(5) . . ?
O1 C1 C2 120.4(5) . . ?
O2 C1 C2 120.5(5) . . ?
O1 C1 Ni2 61.4(3) . . ?
O2 C1 Ni2 58.0(3) . . ?
C2 C1 Ni2 168.4(4) . . ?
C3 C2 C5 120.7(5) . . ?
C3 C2 C1 120.3(5) . . ?
C5 C2 C1 118.7(5) . . ?
C2 C3 C4 119.7(5) . . ?
C2 C3 H3A 120.2 . . ?
C4 C3 H3A 120.2 . . ?
C4 C4 C3 120.8(6) 3_354 . ?
C4 C4 C6 118.2(6) 3_354 . ?
C3 C4 C6 121.1(5) . . ?
C6 C5 C2 119.7(5) 3_354 . ?
C6 C5 H5A 120.1 3_354 . ?
C2 C5 H5A 120.1 . . ?
C5 C6 C4 120.9(5) 3_354 . ?
C5 C6 H6A 119.6 3_354 . ?
C4 C6 H6A 119.6 . . ?
O3 C7 O4 127.7(5) . . ?
O3 C7 C8 116.3(5) . . ?
O4 C7 C8 116.0(5) . . ?
C17 C8 C9 119.4(5) . . ?
C17 C8 C7 120.5(5) . . ?
C9 C8 C7 120.1(5) . . ?
C10 C9 C8 120.8(5) . . ?
C10 C9 H9A 119.6 . . ?
C8 C9 H9A 119.6 . . ?
C9 C10 C16 120.9(6) . . ?
C9 C10 H10A 119.6 . . ?
C16 C10 H10A 119.6 . . ?
C12 C11 C16 120.9(5) . . ?
C12 C11 H11A 119.5 . . ?
C16 C11 H11A 119.5 . . ?
C11 C12 C13 119.4(5) . . ?
C11 C12 C18 121.2(5) . 2_353 ?
C13 C12 C18 119.4(5) . 2_353 ?
C14 C13 C12 121.7(6) . . ?
C14 C13 H13A 119.2 . . ?
C12 C13 H13A 119.2 . . ?
C13 C14 C15 120.1(6) . . ?
C13 C14 H14A 120.0 . . ?
C15 C14 H14A 120.0 . . ?
C17 C15 C16 118.8(5) . . ?
C17 C15 C14 122.1(6) . . ?
C16 C15 C14 119.0(5) . . ?
C15 C16 C10 118.3(5) . . ?
C15 C16 C11 118.9(5) . . ?
C10 C16 C11 122.8(5) . . ?
C8 C17 C15 121.8(6) . . ?
C8 C17 H17A 119.1 . . ?
C15 C17 H17A 119.1 . . ?
O5 C18 O6 128.4(5) . . ?
O5 C18 C12 115.2(5) . 2_343 ?
O6 C18 C12 116.4(5) . 2_343 ?
O7 C19 N1 123.5(6) . . ?
O7 C19 H19A 118.2 . . ?
N1 C19 H19A 118.2 . . ?
N1 C20 H20A 109.5 . . ?
N1 C20 H20B 109.5 . . ?
H20A C20 H20B 109.5 . . ?
N1 C20 H20C 109.5 . . ?
H20A C20 H20C 109.5 . . ?
H20B C20 H20C 109.5 . . ?
N1 C21 H21A 109.5 . . ?
N1 C21 H21B 109.5 . . ?
H21A C21 H21B 109.5 . . ?
N1 C21 H21C 109.5 . . ?
H21A C21 H21C 109.5 . . ?
H21B C21 H21C 109.5 . . ?
N2 C22 H22A 109.5 . . ?
N2 C22 H22B 109.5 . . ?
H22A C22 H22B 109.5 . . ?
N2 C22 H22C 109.5 . . ?
H22A C22 H22C 109.5 . . ?
H22B C22 H22C 109.5 . . ?
N2 C23 H23A 109.5 . . ?
N2 C23 H23B 109.5 . . ?
H23A C23 H23B 109.5 . . ?
N2 C23 H23C 109.5 . . ?
H23A C23 H23C 109.5 . . ?
H23B C23 H23C 109.5 . . ?

loop_
_geom_bond_atom_site_label_1
_geom_bond_atom_site_label_2
_geom_bond_distance
_geom_bond_site_symmetry_2
_geom_bond_publ_flag
Ni1 O5 2.020(4) 3_454 ?
Ni1 O5 2.020(4) . ?
Ni1 O3 2.026(4) . ?
Ni1 O3 2.026(4) 3_454 ?
Ni1 O2 2.112(4) . ?
Ni1 O2 2.112(4) 3_454 ?
Ni1 Ni2 3.4643(17) . ?
Ni1 Ni2 3.4643(17) 3_454 ?
Ni2 O6 2.018(4) 3_454 ?
Ni2 O4 2.020(4) 3_454 ?
Ni2 N2 2.069(5) . ?
Ni2 O7 2.088(4) . ?
Ni2 O2 2.090(4) . ?
Ni2 O1 2.167(4) . ?
Ni2 C1 2.465(5) . ?
O1 C1 1.258(7) . ?
O2 C1 1.283(7) . ?
O3 C7 1.238(7) . ?
O4 C7 1.270(7) . ?
O4 Ni2 2.020(4) 3_454 ?
O5 C18 1.239(7) . ?
O6 C18 1.264(7) . ?
O6 Ni2 2.018(4) 3_454 ?
O7 C19 1.248(7) . ?
N1 C19 1.339(7) . ?
N1 C21 1.453(8) . ?
N1 C20 1.455(9) . ?
N2 C23 1.479(8) . ?
N2 C22 1.479(8) . ?
N2 H2A 0.9301 . ?
C1 C2 1.503(7) . ?
C2 C3 1.364(8) . ?
C2 C5 1.416(8) . ?
C3 C4 1.424(8) . ?
C3 H3A 0.9300 . ?
C4 C4 1.385(11) 3_354 ?
C4 C6 1.436(8) . ?
C5 C6 1.368(8) 3_354 ?
C5 H5A 0.9300 . ?
C6 C5 1.368(8) 3_354 ?
C6 H6A 0.9300 . ?
C7 C8 1.514(7) . ?
C8 C17 1.360(8) . ?
C8 C9 1.402(8) . ?
C9 C10 1.362(8) . ?
C9 H9A 0.9300 . ?
C10 C16 1.422(8) . ?
C10 H10A 0.9300 . ?
C11 C12 1.377(8) . ?
C11 C16 1.425(7) . ?
C11 H11A 0.9300 . ?
C12 C13 1.395(9) . ?
C12 C18 1.519(7) 2_353 ?
C13 C14 1.373(8) . ?
C13 H13A 0.9300 . ?
C14 C15 1.420(8) . ?
C14 H14A 0.9300 . ?
C15 C17 1.410(8) . ?
C15 C16 1.413(9) . ?
C17 H17A 0.9300 . ?
C18 C12 1.519(7) 2_343 ?
C19 H19A 0.9300 . ?
C20 H20A 0.9600 . ?
C20 H20B 0.9600 . ?
C20 H20C 0.9600 . ?
C21 H21A 0.9600 . ?
C21 H21B 0.9600 . ?
C21 H21C 0.9600 . ?
C22 H22A 0.9600 . ?
C22 H22B 0.9600 . ?
C22 H22C 0.9600 . ?
C23 H23A 0.9600 . ?
C23 H23B 0.9600 . ?
C23 H23C 0.9600 . ?

loop_
_geom_torsion_atom_site_label_1
_geom_torsion_atom_site_label_2
_geom_torsion_atom_site_label_3
_geom_torsion_atom_site_label_4
_geom_torsion
_geom_torsion_site_symmetry_1
_geom_torsion_site_symmetry_2
_geom_torsion_site_symmetry_3
_geom_torsion_site_symmetry_4
_geom_torsion_publ_flag
O5 Ni1 Ni2 O6 -5.93(17) 3_454 . . 3_454 ?
O5 Ni1 Ni2 O6 174.07(17) . . . 3_454 ?
O3 Ni1 Ni2 O6 -83.29(17) . . . 3_454 ?
O3 Ni1 Ni2 O6 96.71(17) 3_454 . . 3_454 ?
O2 Ni1 Ni2 O6 -132.2(2) . . . 3_454 ?
O2 Ni1 Ni2 O6 47.8(2) 3_454 . . 3_454 ?
Ni2 Ni1 Ni2 O6 129(17) 3_454 . . 3_454 ?
O5 Ni1 Ni2 O4 -102.35(17) 3_454 . . 3_454 ?
O5 Ni1 Ni2 O4 77.65(17) . . . 3_454 ?
O3 Ni1 Ni2 O4 -179.70(17) . . . 3_454 ?
O3 Ni1 Ni2 O4 0.30(17) 3_454 . . 3_454 ?
O2 Ni1 Ni2 O4 131.3(2) . . . 3_454 ?
O2 Ni1 Ni2 O4 -48.7(2) 3_454 . . 3_454 ?
Ni2 Ni1 Ni2 O4 32(17) 3_454 . . 3_454 ?
O5 Ni1 Ni2 N2 -74.8(4) 3_454 . . . ?
O5 Ni1 Ni2 N2 105.2(4) . . . . ?
O3 Ni1 Ni2 N2 -152.1(4) . . . . ?
O3 Ni1 Ni2 N2 27.9(4) 3_454 . . . ?
O2 Ni1 Ni2 N2 158.9(4) . . . . ?
O2 Ni1 Ni2 N2 -21.1(4) 3_454 . . . ?
Ni2 Ni1 Ni2 N2 60(21) 3_454 . . . ?
O5 Ni1 Ni2 O7 77.17(18) 3_454 . . . ?
O5 Ni1 Ni2 O7 -102.83(18) . . . . ?
O3 Ni1 Ni2 O7 -0.19(18) . . . . ?
O3 Ni1 Ni2 O7 179.81(18) 3_454 . . . ?
O2 Ni1 Ni2 O7 -49.1(2) . . . . ?
O2 Ni1 Ni2 O7 130.9(2) 3_454 . . . ?
Ni2 Ni1 Ni2 O7 -148(18) 3_454 . . . ?
O5 Ni1 Ni2 O2 126.3(2) 3_454 . . . ?
O5 Ni1 Ni2 O2 -53.7(2) . . . . ?
O3 Ni1 Ni2 O2 49.0(2) . . . . ?
O3 Ni1 Ni2 O2 -131.0(2) 3_454 . . . ?
O2 Ni1 Ni2 O2 180.0 3_454 . . . ?
Ni2 Ni1 Ni2 O2 -99(16) 3_454 . . . ?
O5 Ni1 Ni2 O1 164.43(16) 3_454 . . . ?
O5 Ni1 Ni2 O1 -15.57(16) . . . . ?
O3 Ni1 Ni2 O1 87.08(16) . . . . ?
O3 Ni1 Ni2 O1 -92.92(16) 3_454 . . . ?
O2 Ni1 Ni2 O1 38.12(19) . . . . ?
O2 Ni1 Ni2 O1 -141.88(19) 3_454 . . . ?
Ni2 Ni1 Ni2 O1 -61(17) 3_454 . . . ?
O5 Ni1 Ni2 C1 148.38(19) 3_454 . . . ?
O5 Ni1 Ni2 C1 -31.62(19) . . . . ?
O3 Ni1 Ni2 C1 71.02(19) . . . . ?
O3 Ni1 Ni2 C1 -108.98(19) 3_454 . . . ?
O2 Ni1 Ni2 C1 22.1(2) . . . . ?
O2 Ni1 Ni2 C1 -157.9(2) 3_454 . . . ?
Ni2 Ni1 Ni2 C1 -77(23) 3_454 . . . ?
O6 Ni2 O1 C1 3.1(7) 3_454 . . . ?
O4 Ni2 O1 C1 -103.6(3) 3_454 . . . ?
N2 Ni2 O1 C1 169.7(3) . . . . ?
O7 Ni2 O1 C1 82.2(3) . . . . ?
O2 Ni2 O1 C1 -5.0(3) . . . . ?
Ni1 Ni2 O1 C1 -28.5(3) . . . . ?
O6 Ni2 O2 C1 -172.5(3) 3_454 . . . ?
O4 Ni2 O2 C1 93.3(3) 3_454 . . . ?
N2 Ni2 O2 C1 -13.1(7) . . . . ?
O7 Ni2 O2 C1 -84.6(3) . . . . ?
O1 Ni2 O2 C1 4.9(3) . . . . ?
Ni1 Ni2 O2 C1 140.5(4) . . . . ?
O6 Ni2 O2 Ni1 46.98(19) 3_454 . . . ?
O4 Ni2 O2 Ni1 -47.24(18) 3_454 . . . ?
N2 Ni2 O2 Ni1 -153.6(5) . . . . ?
O7 Ni2 O2 Ni1 134.85(18) . . . . ?
O1 Ni2 O2 Ni1 -135.6(2) . . . . ?
C1 Ni2 O2 Ni1 -140.5(4) . . . . ?
O5 Ni1 O2 C1 -162.9(5) 3_454 . . . ?
O5 Ni1 O2 C1 17.1(5) . . . . ?
O3 Ni1 O2 C1 110.8(5) . . . . ?
O3 Ni1 O2 C1 -69.2(5) 3_454 . . . ?
O2 Ni1 O2 C1 -71(75) 3_454 . . . ?
Ni2 Ni1 O2 C1 -114.4(5) . . . . ?
Ni2 Ni1 O2 C1 65.6(5) 3_454 . . . ?
O5 Ni1 O2 Ni2 -48.50(18) 3_454 . . . ?
O5 Ni1 O2 Ni2 131.50(18) . . . . ?
O3 Ni1 O2 Ni2 -134.78(18) . . . . ?
O3 Ni1 O2 Ni2 45.22(18) 3_454 . . . ?
O2 Ni1 O2 Ni2 44(75) 3_454 . . . ?
Ni2 Ni1 O2 Ni2 180.0 3_454 . . . ?
O5 Ni1 O3 C7 121.3(6) 3_454 . . . ?
O5 Ni1 O3 C7 -58.7(6) . . . . ?
O3 Ni1 O3 C7 -61(100) 3_454 . . . ?
O2 Ni1 O3 C7 -148.2(6) . . . . ?
O2 Ni1 O3 C7 31.8(6) 3_454 . . . ?
Ni2 Ni1 O3 C7 -173.4(5) . . . . ?
Ni2 Ni1 O3 C7 6.6(5) 3_454 . . . ?
O5 Ni1 O5 C18 -96(32) 3_454 . . . ?
O3 Ni1 O5 C18 60.6(6) . . . . ?
O3 Ni1 O5 C18 -119.4(6) 3_454 . . . ?
O2 Ni1 O5 C18 146.9(6) . . . . ?
O2 Ni1 O5 C18 -33.1(6) 3_454 . . . ?
Ni2 Ni1 O5 C18 173.9(5) . . . . ?
Ni2 Ni1 O5 C18 -6.1(5) 3_454 . . . ?
O6 Ni2 O7 C19 48.3(4) 3_454 . . . ?
O4 Ni2 O7 C19 148.9(14) 3_454 . . . ?
N2 Ni2 O7 C19 143.9(4) . . . . ?
O2 Ni2 O7 C19 -52.0(4) . . . . ?
O1 Ni2 O7 C19 -113.9(4) . . . . ?
C1 Ni2 O7 C19 -83.4(4) . . . . ?
Ni1 Ni2 O7 C19 -26.5(4) . . . . ?
O6 Ni2 N2 C23 30.1(4) 3_454 . . . ?
O4 Ni2 N2 C23 122.3(4) 3_454 . . . ?
O7 Ni2 N2 C23 -58.3(4) . . . . ?
O2 Ni2 N2 C23 -129.6(6) . . . . ?
O1 Ni2 N2 C23 -145.8(4) . . . . ?
C1 Ni2 N2 C23 -138.8(4) . . . . ?
Ni1 Ni2 N2 C23 95.6(5) . . . . ?
O6 Ni2 N2 C22 158.4(4) 3_454 . . . ?
O4 Ni2 N2 C22 -109.4(4) 3_454 . . . ?
O7 Ni2 N2 C22 70.1(4) . . . . ?
O2 Ni2 N2 C22 -1.3(8) . . . . ?
O1 Ni2 N2 C22 -17.5(4) . . . . ?
C1 Ni2 N2 C22 -10.4(5) . . . . ?
Ni1 Ni2 N2 C22 -136.1(4) . . . . ?
Ni2 O1 C1 O2 8.3(5) . . . . ?
Ni2 O1 C1 C2 -166.8(4) . . . . ?
Ni2 O2 C1 O1 -8.6(5) . . . . ?
Ni1 O2 C1 O1 113.2(5) . . . . ?
Ni2 O2 C1 C2 166.5(4) . . . . ?
Ni1 O2 C1 C2 -71.7(7) . . . . ?
Ni1 O2 C1 Ni2 121.8(4) . . . . ?
O6 Ni2 C1 O1 -178.7(3) 3_454 . . . ?
O4 Ni2 C1 O1 79.6(3) 3_454 . . . ?
N2 Ni2 C1 O1 -13.6(4) . . . . ?
O7 Ni2 C1 O1 -95.7(3) . . . . ?
O2 Ni2 C1 O1 171.4(5) . . . . ?
Ni1 Ni2 C1 O1 147.2(3) . . . . ?
O6 Ni2 C1 O2 9.8(4) 3_454 . . . ?
O4 Ni2 C1 O2 -91.8(3) 3_454 . . . ?
N2 Ni2 C1 O2 174.9(3) . . . . ?
O7 Ni2 C1 O2 92.9(3) . . . . ?
O1 Ni2 C1 O2 -171.4(5) . . . . ?
Ni1 Ni2 C1 O2 -24.2(2) . . . . ?
O6 Ni2 C1 C2 -76(2) 3_454 . . . ?
O4 Ni2 C1 C2 -178(2) 3_454 . . . ?
N2 Ni2 C1 C2 89(2) . . . . ?
O7 Ni2 C1 C2 7(2) . . . . ?
O2 Ni2 C1 C2 -86(2) . . . . ?
O1 Ni2 C1 C2 102(2) . . . . ?
Ni1 Ni2 C1 C2 -110(2) . . . . ?
O1 C1 C2 C3 159.2(5) . . . . ?
O2 C1 C2 C3 -15.8(8) . . . . ?
Ni2 C1 C2 C3 63(2) . . . . ?
O1 C1 C2 C5 -15.2(8) . . . . ?
O2 C1 C2 C5 169.8(5) . . . . ?
Ni2 C1 C2 C5 -111(2) . . . . ?
C5 C2 C3 C4 0.3(8) . . . . ?
C1 C2 C3 C4 -174.0(5) . . . . ?
C2 C3 C4 C4 -1.3(10) . . . 3_354 ?
C2 C3 C4 C6 179.0(5) . . . . ?
C3 C2 C5 C6 1.7(9) . . . 3_354 ?
C1 C2 C5 C6 176.1(5) . . . 3_354 ?
C4 C4 C6 C5 -1.7(10) 3_354 . . 3_354 ?
C3 C4 C6 C5 178.0(5) . . . 3_354 ?
Ni1 O3 C7 O4 -13.4(9) . . . . ?
Ni1 O3 C7 C8 166.9(4) . . . . ?
Ni2 O4 C7 O3 11.6(8) 3_454 . . . ?
Ni2 O4 C7 C8 -168.7(3) 3_454 . . . ?
O3 C7 C8 C17 -171.4(5) . . . . ?
O4 C7 C8 C17 8.8(7) . . . . ?
O3 C7 C8 C9 8.0(7) . . . . ?
O4 C7 C8 C9 -171.7(5) . . . . ?
C17 C8 C9 C10 0.7(8) . . . . ?
C7 C8 C9 C10 -178.8(5) . . . . ?
C8 C9 C10 C16 -1.0(9) . . . . ?
C16 C11 C12 C13 2.0(8) . . . . ?
C16 C11 C12 C18 178.3(5) . . . 2_353 ?
C11 C12 C13 C14 0.0(9) . . . . ?
C18 C12 C13 C14 -176.4(5) 2_353 . . . ?
C12 C13 C14 C15 -0.6(9) . . . . ?
C13 C14 C15 C17 -179.4(6) . . . . ?
C13 C14 C15 C16 -0.6(9) . . . . ?
C17 C15 C16 C10 0.5(8) . . . . ?
C14 C15 C16 C10 -178.4(5) . . . . ?
C17 C15 C16 C11 -178.7(5) . . . . ?
C14 C15 C16 C11 2.4(8) . . . . ?
C9 C10 C16 C15 0.4(8) . . . . ?
C9 C10 C16 C11 179.5(5) . . . . ?
C12 C11 C16 C15 -3.2(8) . . . . ?
C12 C11 C16 C10 177.7(5) . . . . ?
C9 C8 C17 C15 0.2(8) . . . . ?
C7 C8 C17 C15 179.7(5) . . . . ?
C16 C15 C17 C8 -0.8(8) . . . . ?
C14 C15 C17 C8 178.1(5) . . . . ?
Ni1 O5 C18 O6 0.9(10) . . . . ?
Ni1 O5 C18 C12 -178.5(4) . . . 2_343 ?
Ni2 O6 C18 O5 10.4(8) 3_454 . . . ?
Ni2 O6 C18 C12 -170.1(3) 3_454 . . 2_343 ?
Ni2 O7 C19 N1 -172.7(4) . . . . ?
C21 N1 C19 O7 -179.4(6) . . . . ?
C20 N1 C19 O7 -2.6(9) . . . . ?
